data_1551255
loop_
_publ_author_name
'Ai, Jing'
'Tian, Hong-Rui'
'Min, Xue'
'Wang, Zi-Chuan'
'Sun, Zhong-Ming'

_publ_section_title
;
 A fast and highly selective Congo red adsorption material based on a
 cadmium-phosphonate network.
;
_journal_issue 12
_journal_name_full 'Dalton transactions (Cambridge, England : 2003)'
_journal_page_first 3700
_journal_page_last 3705
_journal_paper_doi 10.1039/c9dt01545k
_journal_volume 49
_journal_year 2020
_chemical_formula_sum 'C96 H74 Cd4 N8 O28 P8 Si2'
_chemical_formula_weight 2541.17
_space_group_crystal_system triclinic
_space_group_IT_number 2
_space_group_name_Hall '-P 1'
_space_group_name_H-M_alt 'P -1'
_symmetry_space_group_name_Hall '-P 1'
_symmetry_space_group_name_H-M 'P -1'
_atom_sites_solution_hydrogens geom
_audit_block_doi 10.5517/ccdc.csd.cc21yr1t
_audit_creation_method SHELXL-2014/7
_audit_update_record
;
2019-03-25 deposited with the CCDC.    2019-06-05 downloaded from the CCDC.
;
_cell_angle_alpha 105.4310(10)
_cell_angle_beta 95.932(2)
_cell_angle_gamma 100.167(2)
_cell_formula_units_Z 2
_cell_length_a 14.0172(10)
_cell_length_b 14.5930(10)
_cell_length_c 25.8504(18)
_cell_measurement_reflns_used 19571
_cell_measurement_temperature 296(2)
_cell_measurement_theta_max 26.103
_cell_measurement_theta_min 0.828
_cell_volume 4953.8(6)
_computing_structure_refinement 'SHELXL-2014/7 (Sheldrick, 2014)'
_diffrn_ambient_temperature 296(2)
_diffrn_measured_fraction_theta_full 0.996
_diffrn_measured_fraction_theta_max 0.994
_diffrn_measurement_device_type 'Bruker APEX-II CCD'
_diffrn_radiation_type MoK\a
_diffrn_radiation_wavelength 0.71073
_diffrn_reflns_av_R_equivalents 0.0402
_diffrn_reflns_av_unetI/netI 0.0796
_diffrn_reflns_Laue_measured_fraction_full 0.996
_diffrn_reflns_Laue_measured_fraction_max 0.994
_diffrn_reflns_limit_h_max 10
_diffrn_reflns_limit_h_min -17
_diffrn_reflns_limit_k_max 18
_diffrn_reflns_limit_k_min -18
_diffrn_reflns_limit_l_max 31
_diffrn_reflns_limit_l_min -31
_diffrn_reflns_number 31606
_diffrn_reflns_point_group_measured_fraction_full 0.996
_diffrn_reflns_point_group_measured_fraction_max 0.994
_diffrn_reflns_theta_full 25.242
_diffrn_reflns_theta_max 26.103
_diffrn_reflns_theta_min 0.828
_exptl_absorpt_coefficient_mu 1.083
_exptl_crystal_colour yelllow
_exptl_crystal_density_diffrn 1.704
_exptl_crystal_description block
_exptl_crystal_F_000 2540
_refine_diff_density_max 3.208
_refine_diff_density_min -4.169
_refine_diff_density_rms 0.151
_refine_ls_extinction_method none
_refine_ls_goodness_of_fit_ref 1.102
_refine_ls_hydrogen_treatment constr
_refine_ls_matrix_type full
_refine_ls_number_parameters 1354
_refine_ls_number_reflns 19571
_refine_ls_number_restraints 0
_refine_ls_restrained_S_all 1.102
_refine_ls_R_factor_all 0.0860
_refine_ls_R_factor_gt 0.0601
_refine_ls_shift/su_max 0.001
_refine_ls_shift/su_mean 0.000
_refine_ls_structure_factor_coef Fsqd
_refine_ls_weighting_details 'w=1/[\s^2^(Fo^2^)+(0.0688P)^2^+1.3782P] where P=(Fo^2^+2Fc^2^)/3'
_refine_ls_weighting_scheme calc
_refine_ls_wR_factor_gt 0.1388
_refine_ls_wR_factor_ref 0.1569
_reflns_Friedel_coverage 0.000
_reflns_number_gt 14195
_reflns_number_total 19571
_reflns_threshold_expression 'I > 2\s(I)'
_cod_data_source_file c9dt01545k2.cif
_cod_data_source_block '_1'
_cod_depositor_comments 'Adding full bibliography for 1551255.cif.'
_cod_database_code 1551255
_shelx_shelxl_version_number 2014/7
_shelx_space_group_comment
;
The symmetry employed for this shelxl refinement is uniquely defined
by the following loop, which should always be used as a source of
symmetry information in preference to the above space-group names.
They are only intended as comments.
;

loop_
_space_group_symop_operation_xyz
'x, y, z'
'-x, -y, -z'

loop_
_atom_site_label
_atom_site_type_symbol
_atom_site_fract_x
_atom_site_fract_y
_atom_site_fract_z
_atom_site_U_iso_or_equiv
_atom_site_adp_type
_atom_site_occupancy
_atom_site_site_symmetry_order
_atom_site_calc_flag
_atom_site_refinement_flags_posn
_atom_site_refinement_flags_adp
_atom_site_refinement_flags_occupancy
Cd1 Cd 0.43327(3) 0.44197(3) 0.38509(2) 0.01883(11) Uani 1 1 d . . .
Cd2 Cd 0.76820(3) 1.17828(3) 0.31807(2) 0.01936(11) Uani 1 1 d . . .
Cd3 Cd -0.03584(4) 0.44964(4) -0.11368(2) 0.04512(17) Uani 1 1 d . . .
Cd4 Cd -0.25057(3) 0.78457(3) 0.18912(2) 0.02208(12) Uani 1 1 d . . .
Si1 Si 0.71571(11) 1.08088(10) 0.57267(6) 0.0149(3) Uani 1 1 d . . .
Si2 Si 0.21617(16) 1.07157(15) 0.07654(8) 0.0392(5) Uani 1 1 d . . .
P1 P 0.62041(11) 0.63417(10) 0.42097(6) 0.0190(3) Uani 1 1 d . . .
P2 P 0.62860(11) 1.32442(10) 0.40409(6) 0.0197(3) Uani 1 1 d . . .
P3 P 1.16960(11) 1.25499(11) 0.68875(6) 0.0205(3) Uani 1 1 d . . .
P4 P 0.37998(11) 1.05629(11) 0.72465(6) 0.0189(3) Uani 1 1 d . . .
P5 P 0.14033(11) 1.33113(10) -0.08403(6) 0.0181(3) Uani 1 1 d . . .
P6 P 0.1742(3) 0.6361(3) -0.06840(14) 0.0150(8) Uani 0.5 1 d . . P
P6' P 0.1480(4) 0.6264(3) -0.0945(2) 0.0366(11) Uani 0.5 1 d . . P
P7 P -0.14556(13) 1.03880(13) 0.21091(7) 0.0359(4) Uani 1 1 d . . .
P8 P 0.64897(17) 1.25638(18) 0.21935(8) 0.0548(6) Uani 1 1 d . . .
O1 O 0.6331(3) 0.6309(3) 0.36162(15) 0.0261(10) Uani 1 1 d . . .
H1 H 0.6913 0.6361 0.3587 0.039 Uiso 1 1 calc R U .
O2 O 0.5145(3) 0.5930(3) 0.42053(15) 0.0259(9) Uani 1 1 d . . .
O3 O 0.6909(3) 0.5855(3) 0.44605(16) 0.0282(10) Uani 1 1 d . . .
O4 O 0.7133(3) 1.4158(3) 0.42123(18) 0.0280(10) Uani 1 1 d . . .
H4 H 0.6904 1.4647 0.4247 0.042 Uiso 1 1 calc R U .
O5 O 0.6384(3) 1.2611(3) 0.34829(15) 0.0267(10) Uani 1 1 d . . .
O6 O 0.5302(3) 1.3497(3) 0.40792(16) 0.0278(10) Uani 1 1 d . . .
O7 O 1.2243(3) 1.1719(3) 0.66366(15) 0.0266(10) Uani 1 1 d . . .
H7 H 1.2631 1.1653 0.6877 0.040 Uiso 1 1 calc R U .
O8 O 1.1760(3) 1.2732(3) 0.74851(15) 0.0259(10) Uani 1 1 d . . .
O9 O 1.2055(3) 1.3434(3) 0.67042(18) 0.0320(10) Uani 1 1 d . . .
O10 O 0.3102(3) 0.9700(3) 0.68729(16) 0.0256(9) Uani 1 1 d . . .
O11 O 0.4227(3) 1.0320(3) 0.77731(16) 0.0343(11) Uani 1 1 d . . .
H11 H 0.4186 0.9732 0.7705 0.051 Uiso 1 1 calc R U .
O12 O 0.3434(3) 1.1490(3) 0.74170(15) 0.0258(9) Uani 1 1 d . . .
O13 O 0.2320(3) 1.4169(3) -0.06675(16) 0.0253(9) Uani 1 1 d . . .
H13 H 0.2146 1.4679 -0.0662 0.038 Uiso 1 1 calc R U .
O14 O 0.1336(3) 1.2718(3) -0.14202(14) 0.0207(9) Uani 1 1 d . . .
O15 O 0.0482(3) 1.3678(3) -0.07123(15) 0.0202(9) Uani 1 1 d . . .
O16 O 0.0642(5) 0.5907(4) -0.1024(2) 0.0696(19) Uani 1 1 d . . .
O17 O 0.1944(5) 0.5824(5) -0.0291(3) 0.0146(16) Uani 0.5 1 d . . P
O17' O 0.2304(8) 0.5841(7) -0.0811(6) 0.064(4) Uani 0.5 1 d . . P
O18 O 0.2615(6) 0.6377(5) -0.1029(3) 0.0363(16) Uani 0.607(6) 1 d . . P
O18' O 0.1500(9) 0.6393(8) -0.1555(5) 0.0363(16) Uani 0.393(6) 1 d . . P
H18' H 0.2067 0.6465 -0.1617 0.055 Uiso 0.393(6) 1 calc R U P
O19 O -0.2296(4) 1.0606(4) 0.1719(2) 0.0643(18) Uani 1 1 d . . .
H19 H -0.2587 1.0983 0.1902 0.096 Uiso 1 1 calc R U .
O20 O -0.1688(4) 0.9350(3) 0.2090(2) 0.0481(14) Uani 1 1 d . . .
O21 O -0.1266(3) 1.1146(3) 0.26423(16) 0.0301(10) Uani 1 1 d . . .
O22 O 0.6828(5) 1.1744(4) 0.23680(18) 0.0688(19) Uani 1 1 d . . .
O23 O 0.6312(4) 1.3306(3) 0.27123(18) 0.0429(13) Uani 1 1 d . . .
H23 H 0.6337 1.3070 0.2967 0.064 Uiso 1 1 calc R U .
O24 O 0.7130(5) 1.3085(7) 0.1895(2) 0.098(3) Uani 1 1 d . . .
O1W O 0.5074(3) 0.4521(3) 0.30612(15) 0.0269(10) Uani 1 1 d . . .
O2W O 0.3870(3) 0.4803(3) 0.47209(16) 0.0303(10) Uani 1 1 d . . .
O3W O 0.0253(5) 0.3789(5) -0.19302(19) 0.084(2) Uani 1 1 d . . .
O4W O -0.0985(4) 0.4987(4) -0.03191(18) 0.0567(16) Uani 1 1 d . . .
O5W O 0.1332(6) 0.4889(5) 0.7530(2) 0.108(3) Uani 1 1 d . . .
N1 N 0.3119(3) 0.5059(3) 0.34558(18) 0.0201(11) Uani 1 1 d . . .
N2 N 0.2926(4) 0.3217(3) 0.35470(19) 0.0250(11) Uani 1 1 d . . .
N3 N 0.8700(4) 1.3316(3) 0.3609(2) 0.0273(12) Uani 1 1 d . . .
N4 N 0.8795(4) 1.1632(4) 0.38647(18) 0.0245(11) Uani 1 1 d . . .
N5 N -0.1562(4) 0.5116(4) -0.1559(2) 0.0388(15) Uani 1 1 d . . .
N6 N -0.1851(5) 0.3349(4) -0.1363(2) 0.0479(18) Uani 1 1 d . . .
N7 N -0.3699(4) 0.7862(4) 0.1180(2) 0.0357(14) Uani 1 1 d . . .
N8 N -0.3612(4) 0.6326(4) 0.1579(2) 0.0345(14) Uani 1 1 d . . .
C1 C 0.6939(4) 0.9501(4) 0.5317(2) 0.0153(11) Uani 1 1 d . . .
C2 C 0.7469(4) 0.9211(4) 0.4902(2) 0.0193(12) Uani 1 1 d . . .
H2 H 0.7987 0.9659 0.4854 0.023 Uiso 1 1 calc R U .
C3 C 0.7249(4) 0.8266(4) 0.4555(2) 0.0218(13) Uani 1 1 d . . .
H3 H 0.7614 0.8090 0.4278 0.026 Uiso 1 1 calc R U .
C4 C 0.6481(4) 0.7588(4) 0.4624(2) 0.0171(12) Uani 1 1 d . . .
C5 C 0.5932(4) 0.7867(4) 0.5028(2) 0.0265(14) Uani 1 1 d . . .
H5 H 0.5405 0.7423 0.5072 0.032 Uiso 1 1 calc R U .
C6 C 0.6172(5) 0.8815(4) 0.5370(2) 0.0276(14) Uani 1 1 d . . .
H6 H 0.5802 0.8993 0.5645 0.033 Uiso 1 1 calc R U .
C7 C 0.6904(4) 1.1509(4) 0.5239(2) 0.0176(12) Uani 1 1 d . . .
C8 C 0.6429(4) 1.1034(4) 0.4705(2) 0.0195(12) Uani 1 1 d . . .
H8 H 0.6221 1.0360 0.4593 0.023 Uiso 1 1 calc R U .
C9 C 0.6267(4) 1.1564(4) 0.4340(2) 0.0206(12) Uani 1 1 d . . .
H9 H 0.5976 1.1239 0.3983 0.025 Uiso 1 1 calc R U .
C10 C 0.6539(4) 1.2574(4) 0.4506(2) 0.0161(11) Uani 1 1 d . . .
C11 C 0.6998(4) 1.3045(4) 0.5039(2) 0.0232(13) Uani 1 1 d . . .
H11A H 0.7180 1.3720 0.5157 0.028 Uiso 1 1 calc R U .
C12 C 0.7183(4) 1.2514(4) 0.5391(2) 0.0216(13) Uani 1 1 d . . .
H12 H 0.7506 1.2841 0.5742 0.026 Uiso 1 1 calc R U .
C13 C 0.8465(4) 1.1301(4) 0.6074(2) 0.0160(11) Uani 1 1 d . . .
C14 C 0.9170(4) 1.1667(4) 0.5794(2) 0.0235(13) Uani 1 1 d . . .
H14 H 0.8986 1.1653 0.5435 0.028 Uiso 1 1 calc R U .
C15 C 1.0137(4) 1.2051(4) 0.6040(2) 0.0245(13) Uani 1 1 d . . .
H15 H 1.0589 1.2303 0.5847 0.029 Uiso 1 1 calc R U .
C16 C 1.0434(4) 1.2063(4) 0.6568(2) 0.0185(12) Uani 1 1 d . . .
C17 C 0.9746(4) 1.1703(5) 0.6852(2) 0.0292(15) Uani 1 1 d . . .
H17 H 0.9934 1.1700 0.7207 0.035 Uiso 1 1 calc R U .
C18 C 0.8780(4) 1.1347(4) 0.6606(2) 0.0280(15) Uani 1 1 d . . .
H18 H 0.8322 1.1130 0.6806 0.034 Uiso 1 1 calc R U .
C19 C 0.6283(4) 1.0888(4) 0.6233(2) 0.0167(12) Uani 1 1 d . . .
C20 C 0.6316(4) 1.0378(4) 0.6619(2) 0.0201(12) Uani 1 1 d . . .
H20 H 0.6831 1.0064 0.6654 0.024 Uiso 1 1 calc R U .
C21 C 0.5614(4) 1.0326(4) 0.6948(2) 0.0203(12) Uani 1 1 d . . .
H21 H 0.5656 0.9976 0.7200 0.024 Uiso 1 1 calc R U .
C22 C 0.4837(4) 1.0794(4) 0.6908(2) 0.0171(12) Uani 1 1 d . . .
C23 C 0.4815(4) 1.1330(4) 0.6538(2) 0.0191(12) Uani 1 1 d . . .
H23A H 0.4315 1.1668 0.6516 0.023 Uiso 1 1 calc R U .
C24 C 0.5508(4) 1.1374(4) 0.6206(2) 0.0217(13) Uani 1 1 d . . .
H24 H 0.5466 1.1731 0.5958 0.026 Uiso 1 1 calc R U .
C25 C 0.3218(5) 0.5942(4) 0.3400(2) 0.0254(14) Uani 1 1 d . . .
H25 H 0.3825 0.6369 0.3524 0.031 Uiso 1 1 calc R U .
C26 C 0.2445(5) 0.6264(4) 0.3161(2) 0.0292(15) Uani 1 1 d . . .
H26 H 0.2538 0.6897 0.3136 0.035 Uiso 1 1 calc R U .
C27 C 0.1576(5) 0.5654(4) 0.2971(2) 0.0270(14) Uani 1 1 d . . .
H27 H 0.1066 0.5859 0.2805 0.032 Uiso 1 1 calc R U .
C28 C 0.1423(4) 0.4704(4) 0.3018(2) 0.0234(13) Uani 1 1 d . . .
C29 C 0.0532(5) 0.4004(5) 0.2808(2) 0.0303(15) Uani 1 1 d . . .
H29 H 0.0005 0.4177 0.2636 0.036 Uiso 1 1 calc R U .
C30 C 0.0435(4) 0.3096(5) 0.2852(2) 0.0304(15) Uani 1 1 d . . .
H30 H -0.0157 0.2653 0.2710 0.037 Uiso 1 1 calc R U .
C31 C 0.1227(4) 0.2798(4) 0.3115(2) 0.0258(14) Uani 1 1 d . . .
C32 C 0.1145(5) 0.1874(4) 0.3194(3) 0.0328(16) Uani 1 1 d . . .
H32 H 0.0553 0.1422 0.3079 0.039 Uiso 1 1 calc R U .
C33 C 0.1934(5) 0.1649(5) 0.3440(3) 0.0361(16) Uani 1 1 d . . .
H33 H 0.1883 0.1040 0.3496 0.043 Uiso 1 1 calc R U .
C34 C 0.2829(5) 0.2330(4) 0.3609(3) 0.0303(15) Uani 1 1 d . . .
H34 H 0.3368 0.2158 0.3770 0.036 Uiso 1 1 calc R U .
C35 C 0.2137(4) 0.3458(4) 0.3310(2) 0.0215(13) Uani 1 1 d . . .
C36 C 0.2239(4) 0.4440(4) 0.3263(2) 0.0223(13) Uani 1 1 d . . .
C37 C 0.8624(5) 1.4146(4) 0.3513(3) 0.0327(16) Uani 1 1 d . . .
H37 H 0.8111 1.4145 0.3254 0.039 Uiso 1 1 calc R U .
C38 C 0.9284(5) 1.5034(5) 0.3784(3) 0.0419(19) Uani 1 1 d . . .
H38 H 0.9209 1.5608 0.3708 0.050 Uiso 1 1 calc R U .
C39 C 1.0033(6) 1.5025(5) 0.4158(3) 0.048(2) Uani 1 1 d . . .
H39 H 1.0476 1.5603 0.4343 0.058 Uiso 1 1 calc R U .
C40 C 1.0150(5) 1.4166(5) 0.4270(3) 0.0370(17) Uani 1 1 d . . .
C41 C 1.0948(5) 1.4105(6) 0.4642(3) 0.051(2) Uani 1 1 d . . .
H41 H 1.1409 1.4669 0.4828 0.062 Uiso 1 1 calc R U .
C42 C 1.1051(5) 1.3271(6) 0.4730(3) 0.051(2) Uani 1 1 d . . .
H42 H 1.1599 1.3253 0.4960 0.061 Uiso 1 1 calc R U .
C43 C 1.0314(5) 1.2382(5) 0.4470(3) 0.0359(17) Uani 1 1 d . . .
C44 C 1.0378(6) 1.1489(6) 0.4548(3) 0.050(2) Uani 1 1 d . . .
H44 H 1.0905 1.1439 0.4781 0.060 Uiso 1 1 calc R U .
C45 C 0.9667(6) 1.0686(5) 0.4283(3) 0.0434(19) Uani 1 1 d . . .
H45 H 0.9711 1.0082 0.4327 0.052 Uiso 1 1 calc R U .
C46 C 0.8872(5) 1.0783(5) 0.3946(2) 0.0329(15) Uani 1 1 d . . .
H46 H 0.8380 1.0237 0.3772 0.040 Uiso 1 1 calc R U .
C47 C 0.9513(5) 1.2432(5) 0.4113(2) 0.0283(15) Uani 1 1 d . . .
C48 C 0.9445(4) 1.3321(4) 0.3992(2) 0.0256(14) Uani 1 1 d . . .
C49 C 0.1982(5) 1.1449(5) 0.0290(2) 0.0311(15) Uani 1 1 d . . .
C50 C 0.2194(5) 1.2458(5) 0.0479(2) 0.0361(17) Uani 1 1 d . . .
H50 H 0.2463 1.2760 0.0842 0.043 Uiso 1 1 calc R U .
C51 C 0.2020(5) 1.3019(4) 0.0148(2) 0.0272(14) Uani 1 1 d . . .
H51 H 0.2155 1.3693 0.0290 0.033 Uiso 1 1 calc R U .
C52 C 0.1638(4) 1.2584(4) -0.0403(2) 0.0209(13) Uani 1 1 d . . .
C53 C 0.1435(5) 1.1578(4) -0.0603(2) 0.0278(14) Uani 1 1 d . . .
H53 H 0.1193 1.1277 -0.0970 0.033 Uiso 1 1 calc R U .
C54 C 0.1594(5) 1.1017(5) -0.0257(3) 0.0337(16) Uani 1 1 d . . .
H54 H 0.1439 1.0343 -0.0392 0.040 Uiso 1 1 calc R U .
C55 C 0.2033(6) 0.9429(5) 0.0337(3) 0.0399(18) Uani 1 1 d . . .
C56 C 0.2734(6) 0.9156(5) 0.0031(3) 0.048(2) Uani 1 1 d . . .
H56 H 0.3313 0.9606 0.0065 0.058 Uiso 1 1 calc R U .
C57 C 0.2612(6) 0.8243(5) -0.0322(4) 0.056(2) Uani 1 1 d . . .
H57 H 0.3101 0.8085 -0.0526 0.068 Uiso 1 1 calc R U .
C58 C 0.1766(6) 0.7562(5) -0.0375(3) 0.0425(19) Uani 1 1 d . . .
C59 C 0.1028(5) 0.7815(6) -0.0092(3) 0.047(2) Uani 1 1 d . . .
H59 H 0.0445 0.7365 -0.0135 0.057 Uiso 1 1 calc R U .
C60 C 0.1161(6) 0.8757(5) 0.0262(3) 0.0433(19) Uani 1 1 d . . .
H60 H 0.0658 0.8933 0.0449 0.052 Uiso 1 1 calc R U .
C61 C 0.1186(6) 1.0734(5) 0.1201(3) 0.0411(18) Uani 1 1 d . . .
C62 C 0.0461(6) 1.1259(5) 0.1170(3) 0.0455(19) Uani 1 1 d . . .
H62 H 0.0504 1.1677 0.0954 0.055 Uiso 1 1 calc R U .
C63 C -0.0320(5) 1.1186(5) 0.1448(3) 0.0410(18) Uani 1 1 d . . .
H63 H -0.0791 1.1553 0.1420 0.049 Uiso 1 1 calc R U .
C64 C -0.0404(5) 1.0562(5) 0.1771(3) 0.0360(17) Uani 1 1 d . . .
C65 C 0.0311(5) 1.0052(5) 0.1815(3) 0.0387(17) Uani 1 1 d . . .
H65 H 0.0263 0.9642 0.2037 0.046 Uiso 1 1 calc R U .
C66 C 0.1104(5) 1.0122(5) 0.1542(3) 0.0421(18) Uani 1 1 d . . .
H66 H 0.1583 0.9767 0.1582 0.050 Uiso 1 1 calc R U .
C67 C 0.3410(6) 1.1221(5) 0.1185(3) 0.0428(19) Uani 1 1 d . . .
C68 C 0.3596(7) 1.1294(6) 0.1731(3) 0.057(2) Uani 1 1 d . . .
H68 H 0.3088 1.1072 0.1901 0.068 Uiso 1 1 calc R U .
C69 C 0.4525(7) 1.1692(6) 0.2029(3) 0.059(2) Uani 1 1 d . . .
H69 H 0.4635 1.1723 0.2395 0.071 Uiso 1 1 calc R U .
C70 C 0.5300(6) 1.2047(5) 0.1788(3) 0.044(2) Uani 1 1 d . . .
C71 C 0.5119(6) 1.1979(6) 0.1249(3) 0.053(2) Uani 1 1 d . . .
H71 H 0.5626 1.2201 0.1078 0.064 Uiso 1 1 calc R U .
C72 C 0.4194(6) 1.1583(6) 0.0956(3) 0.055(2) Uani 1 1 d . . .
H72 H 0.4088 1.1557 0.0591 0.066 Uiso 1 1 calc R U .
C73 C -0.1440(5) 0.5972(5) -0.1640(2) 0.0367(17) Uani 1 1 d . . .
H73 H -0.0824 0.6384 -0.1525 0.044 Uiso 1 1 calc R U .
C74 C -0.2187(5) 0.6301(5) -0.1890(2) 0.0376(17) Uani 1 1 d . . .
H74 H -0.2073 0.6922 -0.1933 0.045 Uiso 1 1 calc R U .
C75 C -0.3087(5) 0.5697(5) -0.2071(2) 0.0359(17) Uani 1 1 d . . .
H75 H -0.3589 0.5901 -0.2243 0.043 Uiso 1 1 calc R U .
C76 C -0.3255(5) 0.4780(5) -0.1999(2) 0.0336(17) Uani 1 1 d . . .
C77 C -0.4163(5) 0.4088(6) -0.2191(2) 0.0393(18) Uani 1 1 d . . .
H77 H -0.4670 0.4245 -0.2390 0.047 Uiso 1 1 calc R U .
C78 C -0.4310(6) 0.3222(6) -0.2095(2) 0.0411(19) Uani 1 1 d . . .
H78 H -0.4916 0.2795 -0.2224 0.049 Uiso 1 1 calc R U .
C79 C -0.3543(5) 0.2938(5) -0.1793(2) 0.0375(17) Uani 1 1 d . . .
C80 C -0.3667(6) 0.2056(6) -0.1664(3) 0.050(2) Uani 1 1 d . . .
H80 H -0.4266 0.1614 -0.1771 0.060 Uiso 1 1 calc R U .
C81 C -0.2893(7) 0.1856(6) -0.1380(3) 0.059(2) Uani 1 1 d . . .
H81 H -0.2968 0.1288 -0.1275 0.071 Uiso 1 1 calc R U .
C82 C -0.1984(7) 0.2514(6) -0.1246(3) 0.060(3) Uani 1 1 d . . .
H82 H -0.1454 0.2356 -0.1068 0.072 Uiso 1 1 calc R U .
C83 C -0.2610(6) 0.3572(5) -0.1628(2) 0.0388(18) Uani 1 1 d . . .
C84 C -0.2465(5) 0.4511(5) -0.1733(2) 0.0350(17) Uani 1 1 d . . .
C85 C -0.3770(5) 0.8619(6) 0.0992(3) 0.045(2) Uani 1 1 d . . .
H85 H -0.3309 0.9196 0.1150 0.054 Uiso 1 1 calc R U .
C86 C -0.4481(7) 0.8598(8) 0.0579(3) 0.071(3) Uani 1 1 d . . .
H86 H -0.4492 0.9148 0.0464 0.086 Uiso 1 1 calc R U .
C87 C -0.5160(6) 0.7778(9) 0.0343(3) 0.072(3) Uani 1 1 d . . .
H87 H -0.5646 0.7759 0.0064 0.087 Uiso 1 1 calc R U .
C88 C -0.5135(5) 0.6945(7) 0.0519(3) 0.058(3) Uani 1 1 d . . .
C89 C -0.5820(6) 0.6028(9) 0.0295(3) 0.077(3) Uani 1 1 d . . .
H89 H -0.6321 0.5964 0.0013 0.093 Uiso 1 1 calc R U .
C90 C -0.5757(6) 0.5272(8) 0.0478(3) 0.067(3) Uani 1 1 d . . .
H90 H -0.6210 0.4687 0.0324 0.080 Uiso 1 1 calc R U .
C91 C -0.4999(5) 0.5346(6) 0.0912(3) 0.050(2) Uani 1 1 d . . .
C92 C -0.4912(6) 0.4570(6) 0.1114(3) 0.062(3) Uani 1 1 d . . .
H92 H -0.5352 0.3977 0.0960 0.074 Uiso 1 1 calc R U .
C93 C -0.4182(6) 0.4657(6) 0.1542(3) 0.059(2) Uani 1 1 d . . .
H93 H -0.4116 0.4137 0.1677 0.070 Uiso 1 1 calc R U .
C94 C -0.3543(5) 0.5583(5) 0.1761(3) 0.0438(19) Uani 1 1 d . . .
H94 H -0.3049 0.5666 0.2049 0.053 Uiso 1 1 calc R U .
C95 C -0.4324(4) 0.6222(6) 0.1147(3) 0.041(2) Uani 1 1 d . . .
C96 C -0.4376(5) 0.7038(6) 0.0949(3) 0.044(2) Uani 1 1 d . . .

loop_
_atom_site_aniso_label
_atom_site_aniso_U_11
_atom_site_aniso_U_22
_atom_site_aniso_U_33
_atom_site_aniso_U_23
_atom_site_aniso_U_13
_atom_site_aniso_U_12
Cd1 0.0173(2) 0.0180(2) 0.0197(2) 0.00471(16) -0.00009(17) 0.00275(18)
Cd2 0.0200(2) 0.0189(2) 0.0173(2) 0.00397(16) 0.00079(17) 0.00227(18)
Cd3 0.0541(4) 0.0599(4) 0.0182(2) -0.0081(2) -0.0117(2) 0.0441(3)
Cd4 0.0168(2) 0.0305(2) 0.0148(2) 0.00017(17) 0.00156(17) 0.00479(19)
Si1 0.0149(8) 0.0147(7) 0.0144(7) 0.0036(6) 0.0020(6) 0.0026(6)
Si2 0.0562(13) 0.0517(12) 0.0337(10) 0.0307(9) 0.0267(10) 0.0342(11)
P1 0.0212(8) 0.0127(7) 0.0198(7) 0.0023(6) -0.0011(6) 0.0010(6)
P2 0.0228(8) 0.0189(7) 0.0200(7) 0.0080(6) 0.0045(6) 0.0067(7)
P3 0.0176(8) 0.0222(8) 0.0201(7) 0.0046(6) 0.0011(6) 0.0037(7)
P4 0.0148(7) 0.0229(8) 0.0197(7) 0.0065(6) 0.0045(6) 0.0044(6)
P5 0.0205(8) 0.0207(7) 0.0162(7) 0.0070(6) 0.0053(6) 0.0082(7)
P6 0.018(2) 0.0166(16) 0.0087(16) -0.0002(15) 0.0000(15) 0.0057(15)
P6' 0.030(3) 0.029(2) 0.058(3) 0.024(3) 0.007(3) 0.008(2)
P7 0.0282(10) 0.0342(9) 0.0345(10) -0.0096(8) 0.0070(8) 0.0076(8)
P8 0.0670(15) 0.0950(17) 0.0287(10) 0.0293(11) 0.0167(10) 0.0631(14)
O1 0.024(2) 0.023(2) 0.028(2) 0.0041(18) 0.0059(19) -0.002(2)
O2 0.025(2) 0.022(2) 0.025(2) 0.0018(17) 0.0034(18) 0.0004(19)
O3 0.031(2) 0.020(2) 0.030(2) 0.0043(18) -0.0052(19) 0.0060(19)
O4 0.030(2) 0.0140(19) 0.041(2) 0.0094(19) 0.003(2) 0.0070(19)
O5 0.032(2) 0.027(2) 0.024(2) 0.0091(18) 0.0060(19) 0.010(2)
O6 0.022(2) 0.032(2) 0.038(2) 0.021(2) 0.005(2) 0.009(2)
O7 0.027(2) 0.035(2) 0.020(2) 0.0068(18) 0.0048(18) 0.014(2)
O8 0.020(2) 0.035(2) 0.022(2) 0.0024(18) 0.0021(18) 0.012(2)
O9 0.023(2) 0.032(2) 0.045(3) 0.019(2) 0.004(2) 0.003(2)
O10 0.020(2) 0.023(2) 0.033(2) 0.0078(18) 0.0079(19) -0.0003(19)
O11 0.033(3) 0.049(3) 0.031(2) 0.022(2) 0.009(2) 0.018(3)
O12 0.023(2) 0.027(2) 0.025(2) 0.0025(18) 0.0097(18) 0.0053(19)
O13 0.026(2) 0.024(2) 0.030(2) 0.0119(19) 0.0081(19) 0.0056(19)
O14 0.026(2) 0.028(2) 0.0131(18) 0.0066(16) 0.0070(17) 0.0145(19)
O15 0.023(2) 0.0192(19) 0.022(2) 0.0068(16) 0.0091(17) 0.0085(18)
O16 0.065(4) 0.073(4) 0.055(3) -0.011(3) -0.029(3) 0.043(4)
O17 0.019(4) 0.009(3) 0.012(3) -0.002(3) 0.000(3) 0.001(3)
O17' 0.038(7) 0.025(6) 0.114(11) 0.009(6) -0.022(7) 0.003(5)
O18 0.036(4) 0.027(3) 0.042(4) 0.007(3) 0.012(3) -0.002(3)
O18' 0.036(4) 0.027(3) 0.042(4) 0.007(3) 0.012(3) -0.002(3)
O19 0.054(4) 0.065(4) 0.054(3) -0.021(3) -0.015(3) 0.033(3)
O20 0.044(3) 0.037(3) 0.059(3) -0.001(2) 0.026(3) 0.009(3)
O21 0.024(2) 0.032(2) 0.028(2) -0.0020(19) 0.0094(19) 0.001(2)
O22 0.104(5) 0.093(4) 0.026(3) 0.010(3) 0.000(3) 0.080(4)
O23 0.056(3) 0.058(3) 0.036(3) 0.031(2) 0.015(3) 0.037(3)
O24 0.065(4) 0.226(9) 0.045(3) 0.071(5) 0.037(3) 0.072(5)
O1W 0.030(2) 0.033(2) 0.020(2) 0.0113(18) 0.0020(18) 0.009(2)
O2W 0.034(3) 0.034(2) 0.022(2) 0.0073(19) 0.009(2) 0.005(2)
O3W 0.093(5) 0.132(6) 0.024(3) -0.012(3) -0.011(3) 0.087(5)
O4W 0.049(3) 0.085(4) 0.024(2) -0.019(3) -0.008(2) 0.043(3)
O5W 0.175(8) 0.115(5) 0.047(4) 0.001(4) -0.012(4) 0.120(6)
N1 0.018(3) 0.020(2) 0.017(2) -0.0018(19) 0.000(2) 0.002(2)
N2 0.020(3) 0.022(3) 0.029(3) 0.002(2) 0.001(2) 0.004(2)
N3 0.024(3) 0.019(3) 0.037(3) 0.001(2) 0.014(2) 0.005(2)
N4 0.023(3) 0.027(3) 0.019(2) 0.001(2) 0.001(2) 0.002(2)
N5 0.045(4) 0.052(4) 0.017(3) -0.004(3) -0.005(3) 0.031(3)
N6 0.053(4) 0.045(4) 0.032(3) -0.010(3) -0.026(3) 0.027(3)
N7 0.026(3) 0.056(4) 0.022(3) 0.004(3) 0.002(2) 0.012(3)
N8 0.018(3) 0.040(3) 0.034(3) -0.007(3) 0.005(2) 0.005(3)
C1 0.011(3) 0.016(3) 0.015(3) 0.003(2) -0.002(2) -0.002(2)
C2 0.021(3) 0.013(3) 0.023(3) 0.003(2) 0.006(2) 0.003(2)
C3 0.022(3) 0.022(3) 0.022(3) 0.004(2) 0.008(3) 0.008(3)
C4 0.018(3) 0.012(3) 0.019(3) 0.003(2) -0.004(2) 0.003(2)
C5 0.021(3) 0.023(3) 0.031(3) 0.005(3) 0.008(3) -0.005(3)
C6 0.029(4) 0.021(3) 0.030(3) 0.000(3) 0.016(3) 0.005(3)
C7 0.014(3) 0.021(3) 0.020(3) 0.006(2) 0.007(2) 0.008(2)
C8 0.019(3) 0.015(3) 0.021(3) 0.002(2) 0.001(2) 0.000(2)
C9 0.019(3) 0.021(3) 0.017(3) 0.002(2) 0.000(2) 0.001(3)
C10 0.013(3) 0.017(3) 0.022(3) 0.010(2) 0.006(2) 0.008(2)
C11 0.031(3) 0.013(3) 0.022(3) 0.000(2) 0.003(3) 0.004(3)
C12 0.028(3) 0.019(3) 0.016(3) 0.004(2) 0.002(2) 0.003(3)
C13 0.016(3) 0.012(3) 0.020(3) 0.003(2) 0.006(2) 0.004(2)
C14 0.027(3) 0.027(3) 0.015(3) 0.004(2) 0.001(3) 0.008(3)
C15 0.021(3) 0.035(3) 0.020(3) 0.010(3) 0.010(3) 0.005(3)
C16 0.016(3) 0.018(3) 0.022(3) 0.006(2) 0.002(2) 0.004(2)
C17 0.021(3) 0.041(4) 0.021(3) 0.012(3) -0.001(3) -0.008(3)
C18 0.021(3) 0.035(3) 0.020(3) 0.008(3) -0.001(3) -0.014(3)
C19 0.013(3) 0.015(3) 0.018(3) 0.001(2) -0.003(2) 0.000(2)
C20 0.020(3) 0.020(3) 0.023(3) 0.007(2) 0.004(2) 0.010(3)
C21 0.022(3) 0.022(3) 0.020(3) 0.009(2) 0.005(2) 0.006(3)
C22 0.021(3) 0.015(3) 0.014(3) 0.003(2) 0.004(2) 0.002(2)
C23 0.015(3) 0.020(3) 0.027(3) 0.010(2) 0.006(2) 0.009(2)
C24 0.025(3) 0.016(3) 0.024(3) 0.005(2) 0.004(3) 0.007(3)
C25 0.031(4) 0.019(3) 0.022(3) 0.001(2) 0.000(3) 0.004(3)
C26 0.045(4) 0.025(3) 0.019(3) 0.005(3) 0.003(3) 0.015(3)
C27 0.028(4) 0.034(3) 0.022(3) 0.007(3) 0.003(3) 0.016(3)
C28 0.019(3) 0.033(3) 0.014(3) 0.000(2) -0.001(2) 0.008(3)
C29 0.020(3) 0.040(4) 0.027(3) 0.003(3) 0.001(3) 0.009(3)
C30 0.015(3) 0.040(4) 0.027(3) -0.002(3) 0.002(3) 0.001(3)
C31 0.015(3) 0.031(3) 0.026(3) 0.000(3) 0.006(3) 0.002(3)
C32 0.024(4) 0.026(3) 0.039(4) 0.000(3) 0.004(3) -0.004(3)
C33 0.034(4) 0.023(3) 0.052(4) 0.013(3) 0.007(3) 0.003(3)
C34 0.022(3) 0.022(3) 0.046(4) 0.012(3) 0.001(3) 0.001(3)
C35 0.017(3) 0.027(3) 0.016(3) -0.001(2) 0.002(2) 0.004(3)
C36 0.027(3) 0.019(3) 0.018(3) 0.000(2) 0.003(3) 0.004(3)
C37 0.031(4) 0.026(3) 0.044(4) 0.009(3) 0.017(3) 0.009(3)
C38 0.041(4) 0.020(3) 0.060(5) 0.003(3) 0.026(4) -0.004(3)
C39 0.042(5) 0.038(4) 0.045(4) -0.009(3) 0.012(4) -0.017(4)
C40 0.033(4) 0.032(4) 0.033(4) -0.007(3) 0.009(3) -0.006(3)
C41 0.029(4) 0.063(5) 0.038(4) -0.008(4) 0.000(3) -0.014(4)
C42 0.028(4) 0.077(6) 0.033(4) 0.004(4) -0.005(3) -0.003(4)
C43 0.021(3) 0.056(4) 0.027(3) 0.005(3) 0.000(3) 0.009(3)
C44 0.052(5) 0.074(6) 0.026(4) 0.017(4) -0.005(4) 0.026(5)
C45 0.055(5) 0.048(4) 0.035(4) 0.017(3) 0.005(4) 0.025(4)
C46 0.032(4) 0.037(4) 0.029(3) 0.010(3) -0.005(3) 0.010(3)
C47 0.024(3) 0.036(4) 0.020(3) -0.001(3) 0.002(3) 0.006(3)
C48 0.017(3) 0.032(3) 0.020(3) -0.003(3) 0.005(3) 0.001(3)
C49 0.039(4) 0.046(4) 0.022(3) 0.020(3) 0.016(3) 0.025(3)
C50 0.055(5) 0.041(4) 0.019(3) 0.010(3) 0.007(3) 0.024(4)
C51 0.031(4) 0.031(3) 0.023(3) 0.005(3) 0.009(3) 0.018(3)
C52 0.022(3) 0.031(3) 0.015(3) 0.009(2) 0.008(2) 0.013(3)
C53 0.038(4) 0.029(3) 0.023(3) 0.010(3) 0.012(3) 0.015(3)
C54 0.052(5) 0.029(3) 0.035(4) 0.022(3) 0.019(3) 0.022(3)
C55 0.052(5) 0.041(4) 0.053(4) 0.036(4) 0.028(4) 0.030(4)
C56 0.048(5) 0.037(4) 0.079(6) 0.032(4) 0.040(4) 0.021(4)
C57 0.055(5) 0.040(4) 0.099(7) 0.034(4) 0.064(5) 0.025(4)
C58 0.049(5) 0.028(4) 0.074(5) 0.034(4) 0.036(4) 0.023(4)
C59 0.033(4) 0.055(5) 0.077(6) 0.040(4) 0.035(4) 0.023(4)
C60 0.048(5) 0.052(4) 0.056(5) 0.034(4) 0.036(4) 0.033(4)
C61 0.055(5) 0.051(4) 0.036(4) 0.026(3) 0.021(4) 0.034(4)
C62 0.062(5) 0.054(5) 0.039(4) 0.022(4) 0.026(4) 0.038(4)
C63 0.050(5) 0.044(4) 0.039(4) 0.011(3) 0.015(4) 0.033(4)
C64 0.043(4) 0.037(4) 0.027(3) 0.000(3) 0.011(3) 0.018(3)
C65 0.047(4) 0.053(4) 0.030(4) 0.026(3) 0.016(3) 0.021(4)
C66 0.039(4) 0.066(5) 0.041(4) 0.032(4) 0.019(3) 0.029(4)
C67 0.065(5) 0.054(4) 0.031(4) 0.029(3) 0.019(4) 0.037(4)
C68 0.085(7) 0.066(5) 0.036(4) 0.034(4) 0.018(5) 0.025(5)
C69 0.094(7) 0.072(6) 0.024(4) 0.025(4) 0.009(4) 0.033(6)
C70 0.067(5) 0.063(5) 0.029(4) 0.028(4) 0.019(4) 0.053(5)
C71 0.047(5) 0.106(7) 0.024(3) 0.027(4) 0.013(3) 0.046(5)
C72 0.062(5) 0.099(7) 0.024(4) 0.028(4) 0.018(4) 0.048(5)
C73 0.033(4) 0.056(5) 0.021(3) 0.003(3) -0.001(3) 0.026(4)
C74 0.051(5) 0.055(4) 0.020(3) 0.017(3) 0.010(3) 0.033(4)
C75 0.040(4) 0.060(5) 0.016(3) 0.013(3) 0.001(3) 0.032(4)
C76 0.030(4) 0.063(5) 0.013(3) 0.005(3) 0.003(3) 0.031(4)
C77 0.037(4) 0.068(5) 0.021(3) 0.009(3) 0.005(3) 0.037(4)
C78 0.047(5) 0.061(5) 0.020(3) 0.004(3) 0.009(3) 0.032(4)
C79 0.041(4) 0.050(4) 0.021(3) -0.001(3) 0.004(3) 0.027(4)
C80 0.060(5) 0.054(5) 0.036(4) 0.000(4) 0.003(4) 0.032(4)
C81 0.077(7) 0.056(5) 0.044(5) 0.008(4) -0.006(4) 0.037(5)
C82 0.068(6) 0.056(5) 0.046(5) -0.005(4) -0.024(4) 0.034(5)
C83 0.052(5) 0.046(4) 0.016(3) -0.004(3) -0.009(3) 0.031(4)
C84 0.037(4) 0.051(4) 0.014(3) -0.004(3) -0.003(3) 0.027(4)
C85 0.036(4) 0.082(6) 0.025(3) 0.024(4) 0.005(3) 0.019(4)
C86 0.055(6) 0.121(9) 0.040(5) 0.032(5) -0.004(4) 0.019(6)
C87 0.043(5) 0.153(10) 0.034(4) 0.045(6) -0.002(4) 0.029(6)
C88 0.026(4) 0.115(8) 0.018(3) 0.003(4) -0.003(3) 0.006(5)
C89 0.029(5) 0.135(10) 0.039(5) -0.009(6) -0.002(4) 0.002(6)
C90 0.027(4) 0.097(8) 0.040(5) -0.017(5) 0.000(4) -0.020(5)
C91 0.026(4) 0.058(5) 0.047(5) -0.010(4) 0.007(4) -0.004(4)
C92 0.028(4) 0.057(5) 0.061(5) -0.030(5) 0.015(4) -0.019(4)
C93 0.045(5) 0.046(5) 0.073(6) -0.003(4) 0.022(5) 0.003(4)
C94 0.024(4) 0.042(4) 0.054(5) -0.005(4) 0.013(3) 0.000(3)
C95 0.009(3) 0.061(5) 0.030(4) -0.020(3) 0.002(3) -0.001(3)
C96 0.026(4) 0.081(6) 0.017(3) 0.001(4) 0.006(3) 0.015(4)

loop_
_atom_type_symbol
_atom_type_description
_atom_type_scat_dispersion_real
_atom_type_scat_dispersion_imag
_atom_type_scat_source
C C 0.0033 0.0016 'International Tables Vol C Tables 4.2.6.8 and 6.1.1.4'
H H 0.0000 0.0000 'International Tables Vol C Tables 4.2.6.8 and 6.1.1.4'
Cd Cd -0.8075 1.2024 'International Tables Vol C Tables 4.2.6.8 and 6.1.1.4'
N N 0.0061 0.0033 'International Tables Vol C Tables 4.2.6.8 and 6.1.1.4'
O O 0.0106 0.0060 'International Tables Vol C Tables 4.2.6.8 and 6.1.1.4'
P P 0.1023 0.0942 'International Tables Vol C Tables 4.2.6.8 and 6.1.1.4'
Si Si 0.0817 0.0704 'International Tables Vol C Tables 4.2.6.8 and 6.1.1.4'

loop_
_geom_angle_atom_site_label_1
_geom_angle_atom_site_label_2
_geom_angle_atom_site_label_3
_geom_angle
_geom_angle_site_symmetry_1
_geom_angle_site_symmetry_3
O2 Cd1 O6 106.16(15) . 1_545
O2 Cd1 N2 153.99(16) . .
O6 Cd1 N2 96.78(16) 1_545 .
O2 Cd1 N1 86.55(15) . .
O6 Cd1 N1 166.65(15) 1_545 .
N2 Cd1 N1 71.81(17) . .
O2 Cd1 O2W 78.43(14) . .
O6 Cd1 O2W 91.69(15) 1_545 .
N2 Cd1 O2W 88.98(16) . .
N1 Cd1 O2W 94.94(15) . .
O2 Cd1 O1W 84.50(14) . .
O6 Cd1 O1W 93.33(14) 1_545 .
N2 Cd1 O1W 106.59(15) . .
N1 Cd1 O1W 83.67(15) . .
O2W Cd1 O1W 162.93(14) . .
O10 Cd2 O21 90.08(15) 2_676 1_655
O10 Cd2 O22 92.3(2) 2_676 .
O21 Cd2 O22 82.97(17) 1_655 .
O10 Cd2 N4 86.61(16) 2_676 .
O21 Cd2 N4 82.74(16) 1_655 .
O22 Cd2 N4 165.67(17) . .
O10 Cd2 N3 155.66(17) 2_676 .
O21 Cd2 N3 97.80(16) 1_655 .
O22 Cd2 N3 111.4(2) . .
N4 Cd2 N3 71.72(18) . .
O10 Cd2 O5 96.68(14) 2_676 .
O21 Cd2 O5 160.70(15) 1_655 .
O22 Cd2 O5 78.72(16) . .
N4 Cd2 O5 115.61(15) . .
N3 Cd2 O5 83.39(15) . .
O16 Cd3 O15 105.62(17) . 1_545
O16 Cd3 O3W 91.1(2) . .
O15 Cd3 O3W 87.95(17) 1_545 .
O16 Cd3 N5 86.7(2) . .
O15 Cd3 N5 166.82(19) 1_545 .
O3W Cd3 N5 96.73(18) . .
O16 Cd3 O4W 95.5(2) . .
O15 Cd3 O4W 85.62(16) 1_545 .
O3W Cd3 O4W 171.8(2) . .
N5 Cd3 O4W 88.50(17) . .
O16 Cd3 N6 157.3(2) . .
O15 Cd3 N6 96.46(18) 1_545 .
O3W Cd3 N6 94.8(2) . .
N5 Cd3 N6 70.9(2) . .
O4W Cd3 N6 81.0(2) . .
O20 Cd4 O8 103.29(18) . 2_676
O20 Cd4 O14 91.61(15) . 2_575
O8 Cd4 O14 81.30(13) 2_676 2_575
O20 Cd4 N8 168.9(2) . .
O8 Cd4 N8 87.41(18) 2_676 .
O14 Cd4 N8 92.92(16) 2_575 .
O20 Cd4 N7 98.7(2) . .
O8 Cd4 N7 157.73(18) 2_676 .
O14 Cd4 N7 101.44(15) 2_575 .
N8 Cd4 N7 70.4(2) . .
O20 Cd4 O12 84.09(15) . 2_576
O8 Cd4 O12 86.41(14) 2_676 2_576
O14 Cd4 O12 165.71(14) 2_575 2_576
N8 Cd4 O12 93.81(15) . 2_576
N7 Cd4 O12 92.70(16) . 2_576
C7 Si1 C1 106.6(2) . .
C7 Si1 C19 111.8(2) . .
C1 Si1 C19 107.1(2) . .
C7 Si1 C13 107.7(3) . .
C1 Si1 C13 112.4(2) . .
C19 Si1 C13 111.3(2) . .
C61 Si2 C49 110.4(3) . .
C61 Si2 C67 111.2(3) . .
C49 Si2 C67 108.5(3) . .
C61 Si2 C55 107.9(3) . .
C49 Si2 C55 106.7(3) . .
C67 Si2 C55 112.1(3) . .
O2 P1 O3 114.3(2) . .
O2 P1 O1 107.3(2) . .
O3 P1 O1 112.5(2) . .
O2 P1 C4 107.8(2) . .
O3 P1 C4 105.7(2) . .
O1 P1 C4 109.2(2) . .
O6 P2 O5 114.5(2) . .
O6 P2 O4 112.3(2) . .
O5 P2 O4 108.6(2) . .
O6 P2 C10 110.1(2) . .
O5 P2 C10 105.9(2) . .
O4 P2 C10 104.7(2) . .
O8 P3 O9 115.3(3) . .
O8 P3 O7 111.1(2) . .
O9 P3 O7 109.5(2) . .
O8 P3 C16 109.3(3) . .
O9 P3 C16 107.1(3) . .
O7 P3 C16 103.9(2) . .
O10 P4 O12 117.2(2) . .
O10 P4 O11 110.5(3) . .
O12 P4 O11 108.8(2) . .
O10 P4 C22 106.8(2) . .
O12 P4 C22 107.8(2) . .
O11 P4 C22 105.1(3) . .
O14 P5 O15 114.2(2) . .
O14 P5 O13 111.3(2) . .
O15 P5 O13 110.7(2) . .
O14 P5 C52 109.0(2) . .
O15 P5 C52 107.6(2) . .
O13 P5 C52 103.4(3) . .
P6' P6 O17' 96.5(8) . .
P6' P6 O17 138.0(7) . .
O17' P6 O17 66.8(8) . .
P6' P6 O18 79.4(7) . .
O17' P6 O18 45.4(7) . .
O17 P6 O18 107.6(5) . .
P6' P6 O16 39.4(6) . .
O17' P6 O16 112.7(6) . .
O17 P6 O16 109.7(4) . .
O18 P6 O16 116.5(4) . .
P6' P6 C58 104.9(7) . .
O17' P6 C58 139.2(6) . .
O17 P6 C58 112.6(4) . .
O18 P6 C58 104.9(4) . .
O16 P6 C58 105.7(4) . .
P6 P6' O16 118.3(9) . .
P6 P6' O17' 54.9(7) . .
O16 P6' O17' 127.8(6) . .
P6 P6' O18 75.3(6) . .
O16 P6' O18 157.4(6) . .
O17' P6' O18 43.0(5) . .
P6 P6' O18' 146.5(9) . .
O16 P6' O18' 95.0(6) . .
O17' P6' O18' 108.5(8) . .
O18 P6' O18' 74.6(5) . .
P6 P6' C58 55.4(6) . .
O16 P6' C58 110.7(5) . .
O17' P6' C58 103.1(6) . .
O18 P6' C58 91.8(4) . .
O18' P6' C58 111.3(5) . .
P6 P6' O17 28.8(5) . .
O16 P6' O17 100.3(5) . .
O17' P6' O17 46.6(6) . .
O18 P6' O17 84.0(4) . .
O18' P6' O17 155.0(6) . .
C58 P6' O17 81.7(3) . .
O20 P7 O21 119.5(3) . .
O20 P7 O19 109.4(3) . .
O21 P7 O19 108.6(3) . .
O20 P7 C64 107.1(3) . .
O21 P7 C64 108.6(3) . .
O19 P7 C64 102.3(3) . .
O24 P8 O22 117.7(4) . .
O24 P8 O23 109.4(4) . .
O22 P8 O23 107.5(3) . .
O24 P8 C70 109.7(3) . .
O22 P8 C70 106.3(4) . .
O23 P8 C70 105.5(3) . .
P1 O2 Cd1 128.2(2) . .
P2 O5 Cd2 131.1(2) . .
P2 O6 Cd1 144.0(3) . 1_565
P3 O8 Cd4 135.1(2) . 2_676
P4 O10 Cd2 142.3(3) . 2_676
P4 O12 Cd4 134.9(2) . 2_576
P5 O14 Cd4 131.1(2) . 2_575
P5 O15 Cd3 129.0(2) . 1_565
P6' O16 P6 22.3(3) . .
P6' O16 Cd3 141.0(4) . .
P6 O16 Cd3 131.1(4) . .
P6 O17 O17' 47.7(5) . .
P6 O17 P6' 13.2(2) . .
O17' O17 P6' 45.2(5) . .
O18 O17' P6 85.7(8) . .
O18 O17' P6' 75.9(8) . .
P6 O17' P6' 28.6(3) . .
O18 O17' O17 140.4(10) . .
P6 O17' O17 65.5(8) . .
P6' O17' O17 88.2(8) . .
O17' O18 P6 48.8(6) . .
O17' O18 P6' 61.0(7) . .
P6 O18 P6' 25.3(2) . .
P7 O20 Cd4 159.7(4) . .
P7 O21 Cd2 131.0(2) . 1_455
P8 O22 Cd2 129.2(3) . .
C25 N1 C36 117.9(5) . .
C25 N1 Cd1 126.7(4) . .
C36 N1 Cd1 115.3(4) . .
C34 N2 C35 118.7(5) . .
C34 N2 Cd1 124.7(4) . .
C35 N2 Cd1 116.6(4) . .
C37 N3 C48 118.4(6) . .
C37 N3 Cd2 127.0(5) . .
C48 N3 Cd2 114.6(4) . .
C46 N4 C47 119.4(5) . .
C46 N4 Cd2 123.4(4) . .
C47 N4 Cd2 115.8(4) . .
C73 N5 C84 118.1(6) . .
C73 N5 Cd3 126.1(5) . .
C84 N5 Cd3 115.8(5) . .
C82 N6 C83 118.8(7) . .
C82 N6 Cd3 124.4(5) . .
C83 N6 Cd3 116.8(5) . .
C85 N7 C96 117.0(6) . .
C85 N7 Cd4 126.1(5) . .
C96 N7 Cd4 116.9(5) . .
C94 N8 C95 119.7(6) . .
C94 N8 Cd4 124.5(5) . .
C95 N8 Cd4 115.6(5) . .
C6 C1 C2 117.2(5) . .
C6 C1 Si1 121.5(4) . .
C2 C1 Si1 120.8(4) . .
C1 C2 C3 121.8(5) . .
C4 C3 C2 119.6(5) . .
C5 C4 C3 119.5(5) . .
C5 C4 P1 119.0(4) . .
C3 C4 P1 121.5(4) . .
C4 C5 C6 119.6(5) . .
C1 C6 C5 122.3(5) . .
C12 C7 C8 117.8(5) . .
C12 C7 Si1 121.1(4) . .
C8 C7 Si1 121.1(4) . .
C9 C8 C7 120.5(5) . .
C10 C9 C8 120.5(5) . .
C9 C10 C11 118.8(5) . .
C9 C10 P2 119.9(4) . .
C11 C10 P2 121.2(4) . .
C12 C11 C10 120.2(5) . .
C11 C12 C7 122.1(5) . .
C18 C13 C14 116.7(5) . .
C18 C13 Si1 123.5(4) . .
C14 C13 Si1 119.7(4) . .
C15 C14 C13 121.4(5) . .
C16 C15 C14 120.5(6) . .
C15 C16 C17 119.0(5) . .
C15 C16 P3 120.6(4) . .
C17 C16 P3 120.4(4) . .
C18 C17 C16 119.7(6) . .
C13 C18 C17 122.7(6) . .
C20 C19 C24 116.9(5) . .
C20 C19 Si1 121.0(4) . .
C24 C19 Si1 121.8(4) . .
C21 C20 C19 122.2(5) . .
C20 C21 C22 120.2(5) . .
C21 C22 C23 118.1(5) . .
C21 C22 P4 120.8(4) . .
C23 C22 P4 120.4(4) . .
C24 C23 C22 121.7(5) . .
C23 C24 C19 120.9(5) . .
N1 C25 C26 122.7(6) . .
C27 C26 C25 119.3(6) . .
C26 C27 C28 120.7(6) . .
C27 C28 C36 116.2(5) . .
C27 C28 C29 123.8(6) . .
C36 C28 C29 119.8(6) . .
C30 C29 C28 121.3(6) . .
C29 C30 C31 121.3(6) . .
C35 C31 C32 117.4(6) . .
C35 C31 C30 119.3(6) . .
C32 C31 C30 123.3(6) . .
C33 C32 C31 119.5(6) . .
C32 C33 C34 120.2(6) . .
N2 C34 C33 121.8(6) . .
N2 C35 C31 122.5(6) . .
N2 C35 C36 118.3(5) . .
C31 C35 C36 119.2(5) . .
N1 C36 C28 123.0(5) . .
N1 C36 C35 118.0(5) . .
C28 C36 C35 119.0(5) . .
N3 C37 C38 123.1(7) . .
C39 C38 C37 117.9(7) . .
C38 C39 C40 121.2(7) . .
C39 C40 C48 117.1(7) . .
C39 C40 C41 123.6(7) . .
C48 C40 C41 119.3(7) . .
C42 C41 C40 122.1(7) . .
C41 C42 C43 120.6(7) . .
C44 C43 C47 118.6(7) . .
C44 C43 C42 123.3(7) . .
C47 C43 C42 118.1(7) . .
C45 C44 C43 119.9(7) . .
C44 C45 C46 119.0(7) . .
N4 C46 C45 122.1(6) . .
N4 C47 C43 120.9(6) . .
N4 C47 C48 118.3(5) . .
C43 C47 C48 120.8(6) . .
N3 C48 C40 122.3(6) . .
N3 C48 C47 118.8(5) . .
C40 C48 C47 118.9(6) . .
C54 C49 C50 117.8(6) . .
C54 C49 Si2 121.9(5) . .
C50 C49 Si2 120.3(5) . .
C51 C50 C49 121.9(6) . .
C50 C51 C52 120.3(6) . .
C53 C52 C51 118.8(5) . .
C53 C52 P5 120.5(4) . .
C51 C52 P5 120.7(4) . .
C52 C53 C54 120.1(6) . .
C49 C54 C53 121.1(6) . .
C56 C55 C60 117.6(7) . .
C56 C55 Si2 121.5(6) . .
C60 C55 Si2 120.3(5) . .
C57 C56 C55 122.4(7) . .
C56 C57 C58 119.8(7) . .
C59 C58 C57 119.8(7) . .
C59 C58 P6 120.0(6) . .
C57 C58 P6 119.0(5) . .
C59 C58 P6' 118.0(6) . .
C57 C58 P6' 121.5(5) . .
P6 C58 P6' 19.65(17) . .
C58 C59 C60 119.5(7) . .
C55 C60 C59 120.8(6) . .
C62 C61 C66 117.1(7) . .
C62 C61 Si2 122.7(5) . .
C66 C61 Si2 119.9(5) . .
C63 C62 C61 122.4(7) . .
C62 C63 C64 119.9(7) . .
C63 C64 C65 118.7(7) . .
C63 C64 P7 121.3(5) . .
C65 C64 P7 120.0(6) . .
C64 C65 C66 122.2(7) . .
C65 C66 C61 119.7(7) . .
C68 C67 C72 116.7(8) . .
C68 C67 Si2 123.0(6) . .
C72 C67 Si2 120.2(5) . .
C69 C68 C67 121.2(8) . .
C68 C69 C70 120.8(7) . .
C71 C70 C69 118.2(8) . .
C71 C70 P8 122.6(6) . .
C69 C70 P8 119.1(5) . .
C70 C71 C72 120.4(8) . .
C71 C72 C67 122.6(7) . .
N5 C73 C74 123.4(7) . .
C75 C74 C73 118.8(7) . .
C74 C75 C76 120.2(6) . .
C75 C76 C84 117.4(7) . .
C75 C76 C77 124.0(6) . .
C84 C76 C77 118.6(7) . .
C78 C77 C76 122.2(7) . .
C77 C78 C79 121.2(7) . .
C80 C79 C83 117.9(7) . .
C80 C79 C78 123.6(7) . .
C83 C79 C78 118.5(7) . .
C81 C80 C79 119.0(8) . .
C80 C81 C82 119.4(8) . .
N6 C82 C81 122.7(7) . .
N6 C83 C79 122.3(7) . .
N6 C83 C84 118.2(7) . .
C79 C83 C84 119.5(6) . .
N5 C84 C76 122.1(7) . .
N5 C84 C83 118.2(6) . .
C76 C84 C83 119.7(7) . .
N7 C85 C86 124.1(8) . .
C87 C86 C85 119.6(10) . .
C86 C87 C88 119.8(8) . .
C87 C88 C96 116.6(8) . .
C87 C88 C89 124.6(8) . .
C96 C88 C89 118.8(9) . .
C90 C89 C88 121.7(9) . .
C89 C90 C91 120.6(9) . .
C92 C91 C95 118.0(8) . .
C92 C91 C90 122.1(8) . .
C95 C91 C90 119.8(9) . .
C93 C92 C91 121.5(7) . .
C92 C93 C94 116.2(9) . .
N8 C94 C93 123.4(8) . .
N8 C95 C91 121.1(8) . .
N8 C95 C96 118.8(6) . .
C91 C95 C96 120.1(7) . .
N7 C96 C88 123.0(8) . .
N7 C96 C95 118.2(6) . .
C88 C96 C95 118.9(8) . .

loop_
_geom_bond_atom_site_label_1
_geom_bond_atom_site_label_2
_geom_bond_distance
_geom_bond_site_symmetry_2
Cd1 O2 2.194(4) .
Cd1 O6 2.216(4) 1_545
Cd1 N2 2.305(5) .
Cd1 N1 2.348(5) .
Cd1 O2W 2.356(4) .
Cd1 O1W 2.411(4) .
Cd2 O10 2.208(4) 2_676
Cd2 O21 2.279(4) 1_655
Cd2 O22 2.289(5) .
Cd2 N4 2.316(5) .
Cd2 N3 2.345(5) .
Cd2 O5 2.439(4) .
Cd3 O16 2.206(7) .
Cd3 O15 2.224(4) 1_545
Cd3 O3W 2.357(5) .
Cd3 N5 2.354(5) .
Cd3 O4W 2.356(5) .
Cd3 N6 2.348(7) .
Cd4 O20 2.188(5) .
Cd4 O8 2.256(4) 2_676
Cd4 O14 2.281(4) 2_575
Cd4 N8 2.356(5) .
Cd4 N7 2.362(5) .
Cd4 O12 2.416(4) 2_576
Si1 C7 1.866(6) .
Si1 C1 1.873(5) .
Si1 C19 1.878(6) .
Si1 C13 1.881(6) .
Si2 C61 1.858(7) .
Si2 C49 1.858(6) .
Si2 C67 1.873(8) .
Si2 C55 1.876(7) .
P1 O2 1.498(4) .
P1 O3 1.504(4) .
P1 O1 1.552(4) .
P1 C4 1.799(5) .
P2 O6 1.495(4) .
P2 O5 1.527(4) .
P2 O4 1.550(4) .
P2 C10 1.786(5) .
P3 O8 1.487(4) .
P3 O9 1.513(4) .
P3 O7 1.578(4) .
P3 C16 1.805(6) .
P4 O10 1.483(4) .
P4 O12 1.503(4) .
P4 O11 1.581(4) .
P4 C22 1.800(6) .
P5 O14 1.502(4) .
P5 O15 1.517(4) .
P5 O13 1.560(4) .
P5 C52 1.787(6) .
P6 P6' 0.700(5) .
P6 O17' 1.198(11) .
P6 O17 1.474(8) .
P6 O18 1.588(8) .
P6 O16 1.624(6) .
P6 C58 1.714(7) .
P6' O16 1.171(8) .
P6' O17' 1.455(11) .
P6' O18 1.613(9) .
P6' O18' 1.639(12) .
P6' C58 2.012(9) .
P6' O17 2.048(9) .
P7 O20 1.478(5) .
P7 O21 1.484(4) .
P7 O19 1.601(6) .
P7 C64 1.804(7) .
P8 O24 1.480(7) .
P8 O22 1.518(5) .
P8 O23 1.557(5) .
P8 C70 1.795(8) .
O6 Cd1 2.216(4) 1_565
O8 Cd4 2.256(4) 2_676
O10 Cd2 2.208(4) 2_676
O12 Cd4 2.416(4) 2_576
O14 Cd4 2.281(4) 2_575
O15 Cd3 2.224(4) 1_565
O17 O17' 1.489(16) .
O17' O18 1.134(13) .
O21 Cd2 2.279(4) 1_455
N1 C25 1.320(7) .
N1 C36 1.351(7) .
N2 C34 1.331(8) .
N2 C35 1.353(7) .
N3 C37 1.319(8) .
N3 C48 1.361(8) .
N4 C46 1.331(8) .
N4 C47 1.356(7) .
N5 C73 1.305(9) .
N5 C84 1.364(9) .
N6 C82 1.318(10) .
N6 C83 1.342(8) .
N7 C85 1.335(9) .
N7 C96 1.342(9) .
N8 C94 1.306(9) .
N8 C95 1.375(9) .
C1 C6 1.379(8) .
C1 C2 1.384(7) .
C2 C3 1.391(7) .
C3 C4 1.389(8) .
C4 C5 1.378(8) .
C5 C6 1.390(8) .
C7 C12 1.385(7) .
C7 C8 1.402(7) .
C8 C9 1.394(8) .
C9 C10 1.391(7) .
C10 C11 1.393(7) .
C11 C12 1.374(8) .
C13 C18 1.379(8) .
C13 C14 1.397(8) .
C14 C15 1.385(8) .
C15 C16 1.381(8) .
C16 C17 1.385(8) .
C17 C18 1.381(8) .
C19 C20 1.395(8) .
C19 C24 1.405(8) .
C20 C21 1.373(8) .
C21 C22 1.393(8) .
C22 C23 1.388(8) .
C23 C24 1.367(8) .
C25 C26 1.405(8) .
C26 C27 1.334(9) .
C27 C28 1.404(8) .
C28 C36 1.412(8) .
C28 C29 1.418(8) .
C29 C30 1.345(9) .
C30 C31 1.433(9) .
C31 C35 1.409(8) .
C31 C32 1.403(9) .
C32 C33 1.353(9) .
C33 C34 1.403(8) .
C35 C36 1.454(8) .
C37 C38 1.409(9) .
C38 C39 1.357(11) .
C39 C40 1.393(11) .
C40 C48 1.402(8) .
C40 C41 1.428(11) .
C41 C42 1.327(11) .
C42 C43 1.456(10) .
C43 C44 1.387(10) .
C43 C47 1.403(9) .
C44 C45 1.362(10) .
C45 C46 1.394(9) .
C47 C48 1.430(9) .
C49 C54 1.390(9) .
C49 C50 1.389(9) .
C50 C51 1.364(9) .
C51 C52 1.402(8) .
C52 C53 1.387(8) .
C53 C54 1.391(8) .
C55 C56 1.372(9) .
C55 C60 1.385(10) .
C56 C57 1.370(10) .
C57 C58 1.376(10) .
C58 C59 1.374(9) .
C59 C60 1.403(10) .
C61 C62 1.383(10) .
C61 C66 1.413(9) .
C62 C63 1.374(10) .
C63 C64 1.386(10) .
C64 C65 1.364(9) .
C65 C66 1.381(9) .
C67 C68 1.379(9) .
C67 C72 1.391(11) .
C68 C69 1.384(12) .
C69 C70 1.397(11) .
C70 C71 1.364(9) .
C71 C72 1.374(11) .
C73 C74 1.396(9) .
C74 C75 1.360(10) .
C75 C76 1.382(10) .
C76 C84 1.412(8) .
C76 C77 1.427(10) .
C77 C78 1.337(10) .
C78 C79 1.446(9) .
C79 C80 1.399(10) .
C79 C83 1.413(10) .
C80 C81 1.365(11) .
C81 C82 1.402(12) .
C83 C84 1.449(10) .
C85 C86 1.373(10) .
C86 C87 1.341(13) .
C87 C88 1.411(13) .
C88 C96 1.418(10) .
C88 C89 1.438(13) .
C89 C90 1.325(14) .
C90 C91 1.431(12) .
C91 C92 1.386(13) .
C91 C95 1.393(10) .
C92 C93 1.390(12) .
C93 C94 1.417(10) .
C95 C96 1.425(11) .

loop_
_platon_squeeze_void_nr
_platon_squeeze_void_average_x
_platon_squeeze_void_average_y
_platon_squeeze_void_average_z
_platon_squeeze_void_volume
_platon_squeeze_void_count_electrons
_platon_squeeze_void_content
1 0.212 0.955 0.243 18 1 ' '
2 0.788 1.045 0.757 18 1 ' '
